data_7224394
loop_
_publ_author_name
'Mittapalli, Sudhir'
'Bolla, Geetha'
'Perumalla, Sravankumar'
'Nangia, Ashwini'

_publ_section_title
;
 Can we exchange water in a hydrate structure: a case study of etoricoxib
;
_journal_issue 16
_journal_name_full CrystEngComm
_journal_page_first 2825
_journal_paper_doi 10.1039/C6CE00003G
_journal_volume 18
_journal_year 2016
_chemical_compound_source synthetic
_chemical_formula_moiety 'C18 H15 Cl N2 O2 S, C8 H14 O4'
_chemical_formula_sum 'C26 H29 Cl N2 O6 S'
_chemical_formula_weight 533.02
_chemical_melting_point 390.4
_chemical_name_common 'etoricoxib-suberic acid cocrystal'
_chemical_name_systematic '5-Chloro-6-methyl-3-[4-(methylsulfonyl)phenyl]-2,3-bipyridine-octanedioic acid'
_space_group_crystal_system triclinic
_space_group_IT_number 2
_space_group_name_Hall '-P 1'
_space_group_name_H-M_alt 'P -1'
_symmetry_space_group_name_Hall '-P 1'
_symmetry_space_group_name_H-M 'P -1'
_atom_sites_solution_hydrogens geom
_audit_creation_method SHELXL-2014/7
_audit_update_record
;
2015-12-29 deposited with the CCDC.
2016-02-25 downloaded from the CCDC.
;
_cell_angle_alpha 82.766(5)
_cell_angle_beta 77.640(4)
_cell_angle_gamma 85.386(4)
_cell_formula_units_Z 2
_cell_length_a 9.0238(3)
_cell_length_b 10.1284(5)
_cell_length_c 14.8544(9)
_cell_measurement_reflns_used 3886
_cell_measurement_temperature 298(2)
_cell_measurement_theta_max 66.59
_cell_measurement_theta_min 3.06
_cell_volume 1313.61(11)
_computing_structure_refinement 'SHELXL-2014/7 (Sheldrick, 2014)'
_diffrn_ambient_temperature 298(2)
_diffrn_measured_fraction_theta_full 0.994
_diffrn_measured_fraction_theta_max 0.994
_diffrn_measurement_device_type 'Xcalibur, Eos, Gemini'
_diffrn_measurement_method '\w scans'
_diffrn_radiation_type CuK\a
_diffrn_radiation_wavelength 1.54184
_diffrn_reflns_av_R_equivalents 0.0198
_diffrn_reflns_av_unetI/netI 0.0295
_diffrn_reflns_Laue_measured_fraction_full 0.994
_diffrn_reflns_Laue_measured_fraction_max 0.994
_diffrn_reflns_limit_h_max 6
_diffrn_reflns_limit_h_min -10
_diffrn_reflns_limit_k_max 11
_diffrn_reflns_limit_k_min -12
_diffrn_reflns_limit_l_max 17
_diffrn_reflns_limit_l_min -16
_diffrn_reflns_number 7910
_diffrn_reflns_point_group_measured_fraction_full 0.994
_diffrn_reflns_point_group_measured_fraction_max 0.994
_diffrn_reflns_theta_full 66.589
_diffrn_reflns_theta_max 66.589
_diffrn_reflns_theta_min 3.065
_exptl_absorpt_coefficient_mu 2.396
_exptl_crystal_colour colorless
_exptl_crystal_density_diffrn 1.348
_exptl_crystal_density_method 'not measured'
_exptl_crystal_description block
_exptl_crystal_F_000 560
_exptl_crystal_recrystallization_method 'Re-crystallisation from solvent: dry MeOH'
_exptl_crystal_size_max 0.33
_exptl_crystal_size_mid 0.32
_exptl_crystal_size_min 0.31
_refine_diff_density_max 0.304
_refine_diff_density_min -0.285
_refine_diff_density_rms 0.047
_refine_ls_extinction_method none
_refine_ls_goodness_of_fit_ref 1.044
_refine_ls_hydrogen_treatment constr
_refine_ls_matrix_type full
_refine_ls_number_parameters 329
_refine_ls_number_reflns 4615
_refine_ls_number_restraints 0
_refine_ls_restrained_S_all 1.044
_refine_ls_R_factor_all 0.0498
_refine_ls_R_factor_gt 0.0424
_refine_ls_shift/su_max 0.000
_refine_ls_shift/su_mean 0.000
_refine_ls_structure_factor_coef Fsqd
_refine_ls_weighting_details 'w=1/[\s^2^(Fo^2^)+(0.0688P)^2^+0.1934P] where P=(Fo^2^+2Fc^2^)/3'
_refine_ls_weighting_scheme calc
_refine_ls_wR_factor_gt 0.1154
_refine_ls_wR_factor_ref 0.1219
_reflns_Friedel_coverage 0.000
_reflns_number_gt 3886
_reflns_number_total 4615
_reflns_threshold_expression 'I > 2\s(I)'
_cod_data_source_file c6ce00003g2.cif
_cod_data_source_block ETRSBA
_cod_depositor_comments 'Adding full bibliography for 7224391--7224395.cif.'
_cod_database_code 7224394
_shelx_shelxl_version_number 2014/7
_shelx_space_group_comment
;
The symmetry employed for this shelxl refinement is uniquely defined
by the following loop, which should always be used as a source of
symmetry information in preference to the above space-group names.
They are only intended as comments.
;

loop_
_space_group_symop_operation_xyz
'x, y, z'
'-x, -y, -z'

loop_
_atom_site_label
_atom_site_type_symbol
_atom_site_fract_x
_atom_site_fract_y
_atom_site_fract_z
_atom_site_U_iso_or_equiv
_atom_site_adp_type
_atom_site_occupancy
_atom_site_site_symmetry_order
_atom_site_calc_flag
_atom_site_refinement_flags_posn
_atom_site_refinement_flags_adp
S1 S 1.28822(6) 1.00616(6) 0.60966(4) 0.05446(16) Uani 1 1 d . .
Cl1 Cl 0.27804(7) 1.17203(6) 0.90949(5) 0.0724(2) Uani 1 1 d . .
N1 N 0.85474(18) 0.53976(15) 0.75865(11) 0.0432(4) Uani 1 1 d . .
O4 O 0.05393(19) 0.66114(15) 0.93102(11) 0.0618(4) Uani 1 1 d . .
H4A H -0.0011 0.6281 0.9785 0.093 Uiso 1 1 calc R U
O3 O 0.12389(17) 0.44871(15) 0.91590(11) 0.0570(4) Uani 1 1 d . .
N2 N 0.45372(19) 0.80201(17) 0.91936(12) 0.0479(4) Uani 1 1 d . .
O5 O 0.92151(18) 0.47087(16) 0.39438(11) 0.0611(4) Uani 1 1 d . .
H5A H 0.9961 0.4721 0.3516 0.092 Uiso 1 1 calc R U
C5 C 0.8044(2) 0.95927(16) 0.77154(13) 0.0392(4) Uani 1 1 d . .
C8 C 0.6467(2) 0.93910(18) 0.82516(13) 0.0399(4) Uani 1 1 d . .
O6 O 1.0315(2) 0.27674(17) 0.43806(13) 0.0697(5) Uani 1 1 d . .
C14 C 0.7818(2) 0.65891(18) 0.77187(13) 0.0416(4) Uani 1 1 d . .
H14 H 0.7997 0.7278 0.7239 0.050 Uiso 1 1 calc R U
C17 C 0.8276(2) 0.43823(18) 0.82637(14) 0.0436(4) Uani 1 1 d . .
C6 C 0.8304(2) 1.01057(18) 0.67856(14) 0.0443(4) Uani 1 1 d . .
H6 H 0.7488 1.0330 0.6495 0.053 Uiso 1 1 calc R U
C9 C 0.5936(2) 0.81403(18) 0.86586(12) 0.0392(4) Uani 1 1 d . .
C15 C 0.6567(2) 0.57919(19) 0.92299(14) 0.0450(4) Uani 1 1 d . .
H15 H 0.5919 0.5919 0.9794 0.054 Uiso 1 1 calc R U
C7 C 0.9771(2) 1.02845(19) 0.62905(14) 0.0465(4) Uani 1 1 d . .
H7 H 0.9945 1.0616 0.5666 0.056 Uiso 1 1 calc R U
C2 C 1.0979(2) 0.99638(18) 0.67340(14) 0.0438(4) Uani 1 1 d . .
C13 C 0.6813(2) 0.68462(17) 0.85311(13) 0.0384(4) Uani 1 1 d . .
C3 C 1.0736(2) 0.9496(2) 0.76636(15) 0.0478(4) Uani 1 1 d . .
H3 H 1.1551 0.9314 0.7960 0.057 Uiso 1 1 calc R U
C4 C 0.9267(2) 0.93008(19) 0.81515(14) 0.0456(4) Uani 1 1 d . .
H4 H 0.9097 0.8971 0.8776 0.055 Uiso 1 1 calc R U
C19 C 0.1355(2) 0.5659(2) 0.88731(14) 0.0470(4) Uani 1 1 d . .
C10 C 0.5474(2) 1.04965(19) 0.83827(15) 0.0481(4) Uani 1 1 d . .
H10 H 0.5773 1.1335 0.8107 0.058 Uiso 1 1 calc R U
C24 C 0.6979(2) 0.4705(2) 0.55716(14) 0.0486(4) Uani 1 1 d . .
H24A H 0.6513 0.5035 0.5050 0.058 Uiso 1 1 calc R U
H24B H 0.7572 0.5403 0.5683 0.058 Uiso 1 1 calc R U
C11 C 0.4042(2) 1.0352(2) 0.89222(15) 0.0495(5) Uani 1 1 d . .
C12 C 0.3625(2) 0.9103(2) 0.93260(15) 0.0513(5) Uani 1 1 d . .
H12 H 0.2667 0.9013 0.9706 0.062 Uiso 1 1 calc R U
C16 C 0.7280(2) 0.45582(19) 0.90899(14) 0.0468(4) Uani 1 1 d . .
H16 H 0.7091 0.3846 0.9551 0.056 Uiso 1 1 calc R U
C20 C 0.2430(2) 0.6150(2) 0.80036(15) 0.0529(5) Uani 1 1 d . .
H20A H 0.2994 0.6857 0.8131 0.063 Uiso 1 1 calc R U
H20B H 0.1853 0.6523 0.7541 0.063 Uiso 1 1 calc R U
C23 C 0.5750(2) 0.4367(2) 0.64246(15) 0.0531(5) Uani 1 1 d . .
H23A H 0.5158 0.3682 0.6296 0.064 Uiso 1 1 calc R U
H23B H 0.6237 0.3992 0.6929 0.064 Uiso 1 1 calc R U
O1 O 1.3048(2) 0.9322(2) 0.53266(15) 0.0875(6) Uani 1 1 d . .
C26 C 0.9296(2) 0.3607(2) 0.45145(14) 0.0487(5) Uani 1 1 d . .
C22 C 0.4676(2) 0.5513(2) 0.67483(15) 0.0515(5) Uani 1 1 d . .
H22A H 0.4143 0.5875 0.6262 0.062 Uiso 1 1 calc R U
H22B H 0.5251 0.6213 0.6874 0.062 Uiso 1 1 calc R U
C21 C 0.3536(3) 0.5059(2) 0.76167(16) 0.0575(5) Uani 1 1 d . .
H21A H 0.2965 0.4364 0.7480 0.069 Uiso 1 1 calc R U
H21B H 0.4084 0.4671 0.8090 0.069 Uiso 1 1 calc R U
C25 C 0.8013(3) 0.3488(2) 0.53414(16) 0.0568(5) Uani 1 1 d . .
H25A H 0.8444 0.3173 0.5879 0.068 Uiso 1 1 calc R U
H25B H 0.7383 0.2799 0.5260 0.068 Uiso 1 1 calc R U
C18 C 0.9105(3) 0.3066(2) 0.80686(18) 0.0601(6) Uani 1 1 d . .
H18A H 0.8710 0.2701 0.7608 0.090 Uiso 1 1 calc R U
H18B H 0.8966 0.2461 0.8628 0.090 Uiso 1 1 calc R U
H18C H 1.0169 0.3196 0.7845 0.090 Uiso 1 1 calc R U
O2 O 1.3864(2) 0.9707(3) 0.67243(16) 0.1056(9) Uani 1 1 d . .
C1 C 1.3070(3) 1.1731(3) 0.5659(3) 0.0957(11) Uani 1 1 d . .
H1A H 1.2973 1.2261 0.6163 0.144 Uiso 1 1 calc R U
H1B H 1.2292 1.2016 0.5315 0.144 Uiso 1 1 calc R U
H1C H 1.4050 1.1835 0.5258 0.144 Uiso 1 1 calc R U

loop_
_atom_site_aniso_label
_atom_site_aniso_U_11
_atom_site_aniso_U_22
_atom_site_aniso_U_33
_atom_site_aniso_U_23
_atom_site_aniso_U_13
_atom_site_aniso_U_12
S1 0.0438(3) 0.0567(3) 0.0589(3) -0.0077(2) -0.0006(2) -0.0043(2)
Cl1 0.0664(4) 0.0561(3) 0.0852(4) -0.0103(3) -0.0040(3) 0.0264(3)
N1 0.0463(8) 0.0364(8) 0.0440(8) -0.0060(6) -0.0016(7) -0.0024(6)
O4 0.0662(10) 0.0504(8) 0.0558(9) -0.0062(7) 0.0088(7) 0.0169(7)
O3 0.0569(9) 0.0492(8) 0.0558(9) -0.0096(7) 0.0067(7) 0.0089(6)
N2 0.0429(8) 0.0434(8) 0.0508(9) -0.0008(7) 0.0010(7) 0.0014(7)
O5 0.0605(9) 0.0566(9) 0.0529(9) 0.0005(7) 0.0092(7) 0.0089(7)
C5 0.0435(9) 0.0272(8) 0.0442(10) -0.0018(7) -0.0050(7) -0.0008(7)
C8 0.0429(9) 0.0351(9) 0.0402(9) -0.0019(7) -0.0075(7) -0.0002(7)
O6 0.0646(10) 0.0566(9) 0.0713(11) 0.0022(8) 0.0113(8) 0.0126(8)
C14 0.0475(10) 0.0330(8) 0.0406(9) -0.0005(7) -0.0031(8) -0.0029(7)
C17 0.0449(10) 0.0337(9) 0.0524(11) -0.0046(8) -0.0100(8) -0.0029(7)
C6 0.0452(10) 0.0403(9) 0.0462(10) 0.0005(8) -0.0104(8) -0.0009(8)
C9 0.0395(9) 0.0376(9) 0.0381(9) -0.0037(7) -0.0040(7) 0.0000(7)
C15 0.0429(10) 0.0405(9) 0.0461(10) -0.0002(8) 0.0008(8) -0.0028(8)
C7 0.0525(11) 0.0445(10) 0.0401(10) -0.0001(8) -0.0055(8) -0.0052(8)
C2 0.0420(9) 0.0365(9) 0.0497(11) -0.0058(8) -0.0018(8) -0.0029(7)
C13 0.0371(9) 0.0344(8) 0.0420(9) -0.0021(7) -0.0050(7) -0.0038(7)
C3 0.0467(10) 0.0446(10) 0.0519(11) -0.0011(8) -0.0132(9) -0.0005(8)
C4 0.0497(10) 0.0419(10) 0.0425(10) 0.0022(8) -0.0081(8) -0.0005(8)
C19 0.0433(10) 0.0498(11) 0.0464(10) -0.0095(8) -0.0075(8) 0.0078(8)
C10 0.0516(11) 0.0353(9) 0.0544(11) -0.0003(8) -0.0086(9) 0.0026(8)
C24 0.0452(10) 0.0528(11) 0.0450(10) -0.0070(9) -0.0016(8) -0.0040(8)
C11 0.0496(11) 0.0444(10) 0.0518(11) -0.0088(8) -0.0088(9) 0.0128(8)
C12 0.0411(10) 0.0538(11) 0.0522(11) -0.0039(9) 0.0012(8) 0.0058(8)
C16 0.0493(10) 0.0360(9) 0.0501(11) 0.0066(8) -0.0058(8) -0.0031(8)
C20 0.0511(11) 0.0519(11) 0.0513(11) -0.0083(9) -0.0009(9) 0.0008(9)
C23 0.0465(11) 0.0567(12) 0.0523(12) -0.0086(9) 0.0010(9) -0.0065(9)
O1 0.0720(11) 0.0962(14) 0.0881(13) -0.0434(11) 0.0226(10) -0.0216(10)
C26 0.0494(11) 0.0448(10) 0.0485(11) -0.0084(8) -0.0010(9) -0.0028(9)
C22 0.0465(11) 0.0585(12) 0.0468(11) -0.0099(9) -0.0012(9) -0.0030(9)
C21 0.0523(12) 0.0579(12) 0.0542(12) -0.0073(10) 0.0054(10) 0.0033(10)
C25 0.0579(12) 0.0505(11) 0.0535(12) -0.0026(9) 0.0053(10) -0.0035(9)
C18 0.0696(14) 0.0379(10) 0.0708(14) -0.0101(10) -0.0108(11) 0.0047(10)
O2 0.0477(10) 0.177(3) 0.0835(14) 0.0084(15) -0.0113(9) 0.0031(12)
C1 0.0682(17) 0.0629(16) 0.140(3) -0.0010(18) 0.0143(18) -0.0235(14)

loop_
_atom_type_symbol
_atom_type_description
_atom_type_scat_dispersion_real
_atom_type_scat_dispersion_imag
_atom_type_scat_source
C C 0.0181 0.0091 'International Tables Vol C Tables 4.2.6.8 and 6.1.1.4'
H H 0.0000 0.0000 'International Tables Vol C Tables 4.2.6.8 and 6.1.1.4'
N N 0.0311 0.0180 'International Tables Vol C Tables 4.2.6.8 and 6.1.1.4'
O O 0.0492 0.0322 'International Tables Vol C Tables 4.2.6.8 and 6.1.1.4'
Cl Cl 0.3639 0.7018 'International Tables Vol C Tables 4.2.6.8 and 6.1.1.4'
S S 0.3331 0.5567 'International Tables Vol C Tables 4.2.6.8 and 6.1.1.4'

loop_
_geom_angle_atom_site_label_1
_geom_angle_atom_site_label_2
_geom_angle_atom_site_label_3
_geom_angle
O2 S1 O1 118.12(16)
O2 S1 C1 109.16(19)
O1 S1 C1 107.20(17)
O2 S1 C2 108.02(11)
O1 S1 C2 108.16(10)
C1 S1 C2 105.47(12)
C17 N1 C14 119.05(16)
C12 N2 C9 119.28(17)
C4 C5 C6 119.42(17)
C4 C5 C8 119.95(17)
C6 C5 C8 120.60(17)
C10 C8 C9 117.70(17)
C10 C8 C5 118.49(16)
C9 C8 C5 123.78(16)
N1 C14 C13 123.53(17)
N1 C17 C16 120.78(17)
N1 C17 C18 116.61(18)
C16 C17 C18 122.61(18)
C7 C6 C5 120.35(18)
N2 C9 C8 121.58(17)
N2 C9 C13 113.79(15)
C8 C9 C13 124.62(16)
C16 C15 C13 120.13(18)
C6 C7 C2 119.35(18)
C3 C2 C7 120.96(18)
C3 C2 S1 118.55(16)
C7 C2 S1 120.40(15)
C14 C13 C15 116.64(17)
C14 C13 C9 123.59(16)
C15 C13 C9 119.65(17)
C2 C3 C4 119.36(18)
C3 C4 C5 120.51(18)
O3 C19 O4 122.41(19)
O3 C19 C20 123.43(18)
O4 C19 C20 114.16(18)
C11 C10 C8 119.83(18)
C25 C24 C23 110.65(17)
C10 C11 C12 119.08(18)
C10 C11 Cl1 120.62(16)
C12 C11 Cl1 120.30(16)
N2 C12 C11 122.45(18)
C15 C16 C17 119.84(17)
C19 C20 C21 112.44(18)
C22 C23 C24 115.84(18)
O6 C26 O5 122.80(19)
O6 C26 C25 122.8(2)
O5 C26 C25 114.43(18)
C23 C22 C21 110.79(18)
C20 C21 C22 114.51(19)
C26 C25 C24 119.12(18)

loop_
_geom_bond_atom_site_label_1
_geom_bond_atom_site_label_2
_geom_bond_distance
S1 O2 1.414(2)
S1 O1 1.420(2)
S1 C1 1.741(3)
S1 C2 1.7788(19)
Cl1 C11 1.7300(19)
N1 C17 1.343(2)
N1 C14 1.343(2)
O4 C19 1.316(2)
O3 C19 1.215(3)
N2 C12 1.326(3)
N2 C9 1.346(2)
O5 C26 1.321(3)
C5 C4 1.389(3)
C5 C6 1.390(3)
C5 C8 1.491(3)
C8 C10 1.383(3)
C8 C9 1.407(3)
O6 C26 1.203(3)
C14 C13 1.385(3)
C17 C16 1.379(3)
C17 C18 1.505(3)
C6 C7 1.383(3)
C9 C13 1.487(2)
C15 C16 1.378(3)
C15 C13 1.388(3)
C7 C2 1.387(3)
C2 C3 1.379(3)
C3 C4 1.384(3)
C19 C20 1.495(3)
C10 C11 1.375(3)
C24 C25 1.513(3)
C24 C23 1.517(3)
C11 C12 1.375(3)
C20 C21 1.512(3)
C23 C22 1.509(3)
C26 C25 1.497(3)
C22 C21 1.514(3)
